data_7156855
loop_
_publ_author_name
'Sunil, Komalla'
'Thummala, Yadagiri'
'Dalovai, Purnachandar'
'Balasubramanian, Sridhar'
'Karunakar, Galla V.'

_publ_section_title
;
 A gold-catalyzed facile intramolecular rearrangement and cyclization
 sequence for synthesis of 2,5-dihydrofurans.
;
_journal_issue 24
_journal_name_full 'Organic &amp; biomolecular chemistry'
_journal_page_first 6015
_journal_page_last 6024
_journal_paper_doi 10.1039/c9ob00756c
_journal_volume 17
_journal_year 2019
_chemical_formula_moiety 'C24 H21 N O2 S'
_chemical_formula_sum 'C24 H21 N O2 S'
_chemical_formula_weight 387.48
_space_group_crystal_system triclinic
_space_group_IT_number 2
_space_group_name_Hall '-P 1'
_space_group_name_H-M_alt 'P -1'
_symmetry_space_group_name_Hall '-P 1'
_symmetry_space_group_name_H-M 'P -1'
_atom_sites_solution_hydrogens mixed
_audit_creation_method SHELXL-2018/3
_audit_update_record
;
2019-03-20 deposited with the CCDC.    2019-05-14 downloaded from the CCDC.
;
_cell_angle_alpha 98.898(2)
_cell_angle_beta 99.647(2)
_cell_angle_gamma 113.901(2)
_cell_formula_units_Z 2
_cell_length_a 8.1000(10)
_cell_length_b 9.6228(12)
_cell_length_c 14.7780(18)
_cell_measurement_reflns_used 1937
_cell_measurement_temperature 294(2)
_cell_measurement_theta_max 23.03
_cell_measurement_theta_min 2.39
_cell_volume 1006.0(2)
_computing_cell_refinement 'SAINT (Bruker, 2001)'
_computing_data_collection 'SMART (Bruker, 2001)'
_computing_data_reduction 'SAINT (Bruker, 2001)'
_computing_molecular_graphics 'SHELXL-2018/3 (Sheldrick, 2018)'
_computing_publication_material 'SHELXL-2018/3 (Sheldrick, 2018)'
_computing_structure_refinement 'SHELXL-2018/3 (Sheldrick, 2018)'
_computing_structure_solution 'SHELXL-2018/3 (Sheldrick, 2018)'
_diffrn_ambient_temperature 294(2)
_diffrn_measured_fraction_theta_full 0.999
_diffrn_measured_fraction_theta_max 0.999
_diffrn_measurement_device_type 'Bruker SMART APEX CCD area-detector'
_diffrn_measurement_method \w
_diffrn_radiation_type MoK\a
_diffrn_radiation_wavelength 0.71073
_diffrn_reflns_av_R_equivalents 0.0381
_diffrn_reflns_av_unetI/netI 0.0478
_diffrn_reflns_Laue_measured_fraction_full 0.999
_diffrn_reflns_Laue_measured_fraction_max 0.999
_diffrn_reflns_limit_h_max 9
_diffrn_reflns_limit_h_min -9
_diffrn_reflns_limit_k_max 11
_diffrn_reflns_limit_k_min -11
_diffrn_reflns_limit_l_max 17
_diffrn_reflns_limit_l_min -17
_diffrn_reflns_number 10001
_diffrn_reflns_point_group_measured_fraction_full 0.999
_diffrn_reflns_point_group_measured_fraction_max 0.999
_diffrn_reflns_theta_full 24.998
_diffrn_reflns_theta_max 24.998
_diffrn_reflns_theta_min 2.389
_exptl_absorpt_coefficient_mu 0.180
_exptl_absorpt_correction_T_max 0.97
_exptl_absorpt_correction_T_min 0.94
_exptl_absorpt_correction_type multi-scan
_exptl_absorpt_process_details 'SADABS; Bruker,2001'
_exptl_crystal_colour colorless
_exptl_crystal_density_diffrn 1.279
_exptl_crystal_description block
_exptl_crystal_F_000 408
_exptl_crystal_size_max 0.260
_exptl_crystal_size_mid 0.220
_exptl_crystal_size_min 0.140
_refine_diff_density_max 0.398
_refine_diff_density_min -0.204
_refine_diff_density_rms 0.058
_refine_ls_extinction_method none
_refine_ls_goodness_of_fit_ref 1.105
_refine_ls_hydrogen_treatment mixed
_refine_ls_matrix_type full
_refine_ls_number_parameters 258
_refine_ls_number_reflns 3555
_refine_ls_number_restraints 0
_refine_ls_restrained_S_all 1.105
_refine_ls_R_factor_all 0.0923
_refine_ls_R_factor_gt 0.0653
_refine_ls_shift/su_max 0.000
_refine_ls_shift/su_mean 0.000
_refine_ls_structure_factor_coef Fsqd
_refine_ls_weighting_details 'w=1/[\s^2^(Fo^2^)+(0.0892P)^2^+0.0284P] where P=(Fo^2^+2Fc^2^)/3'
_refine_ls_weighting_scheme calc
_refine_ls_wR_factor_gt 0.1523
_refine_ls_wR_factor_ref 0.1667
_reflns_Friedel_coverage 0.000
_reflns_number_gt 2624
_reflns_number_total 3555
_reflns_threshold_expression 'I > 2\s(I)'
_cod_data_source_file c9ob00756c2.cif
_cod_data_source_block BG51
_cod_depositor_comments 'Adding full bibliography for 7156855.cif.'
_cod_database_code 7156855
_shelx_shelxl_version_number 2018/3
_shelx_space_group_comment
;
The symmetry employed for this shelxl refinement is uniquely defined
by the following loop, which should always be used as a source of
symmetry information in preference to the above space-group names.
They are only intended as comments.
;
_shelx_estimated_absorpt_t_min 0.955
_shelx_estimated_absorpt_t_max 0.975

loop_
_space_group_symop_operation_xyz
'x, y, z'
'-x, -y, -z'

loop_
_atom_site_label
_atom_site_type_symbol
_atom_site_fract_x
_atom_site_fract_y
_atom_site_fract_z
_atom_site_U_iso_or_equiv
_atom_site_adp_type
_atom_site_occupancy
_atom_site_site_symmetry_order
_atom_site_calc_flag
_atom_site_refinement_flags_posn
_atom_site_refinement_flags_adp
C1 C 0.5283(4) 0.6753(3) 0.1422(2) 0.0366(7) Uani 1 1 d . .
C2 C 0.8113(5) 0.9207(4) 0.2175(2) 0.0502(9) Uani 1 1 d . .
H2 H 0.909860 1.021100 0.235999 0.060 Uiso 1 1 calc R U
C3 C 0.7861(4) 0.8137(4) 0.2696(2) 0.0479(8) Uani 1 1 d . .
H3 H 0.866938 0.831649 0.327479 0.057 Uiso 1 1 calc R U
C4 C 0.6248(4) 0.6724(3) 0.2272(2) 0.0412(7) Uani 1 1 d . .
H4 H 0.587409 0.586443 0.253634 0.049 Uiso 1 1 calc R U
C5 C 0.3548(4) 0.5618(3) 0.0699(2) 0.0357(7) Uani 1 1 d . .
C6 C 0.2119(4) 0.4281(3) 0.08635(19) 0.0327(7) Uani 1 1 d . .
C7 C 0.1864(4) 0.3732(3) 0.1773(2) 0.0352(7) Uani 1 1 d . .
C8 C -0.0693(4) 0.1994(3) 0.0500(2) 0.0414(7) Uani 1 1 d . .
H8A H -0.194974 0.189621 0.031513 0.050 Uiso 1 1 calc R U
H8B H -0.070924 0.099347 0.025168 0.050 Uiso 1 1 calc R U
C9 C 0.0617(4) 0.3250(3) 0.0141(2) 0.0335(7) Uani 1 1 d . .
C10 C -0.1334(4) 0.2039(4) -0.1487(2) 0.0480(8) Uani 1 1 d . .
H10A H -0.139001 0.103271 -0.145629 0.072 Uiso 1 1 calc R U
H10B H -0.121174 0.220914 -0.210105 0.072 Uiso 1 1 calc R U
H10C H -0.245722 0.207194 -0.138240 0.072 Uiso 1 1 calc R U
C11 C 0.3143(4) 0.3005(3) 0.2129(2) 0.0341(7) Uani 1 1 d . .
C12 C 0.4211(4) 0.2631(3) 0.1587(2) 0.0423(8) Uani 1 1 d . .
H12 H 0.424263 0.289621 0.100916 0.051 Uiso 1 1 calc R U
C13 C 0.5239(5) 0.1859(4) 0.1903(3) 0.0530(9) Uani 1 1 d . .
H13 H 0.595239 0.161294 0.153297 0.064 Uiso 1 1 calc R U
C14 C 0.5212(5) 0.1462(4) 0.2744(3) 0.0566(9) Uani 1 1 d . .
H14 H 0.589675 0.094128 0.294773 0.068 Uiso 1 1 calc R U
C15 C 0.4160(5) 0.1834(4) 0.3299(3) 0.0607(10) Uani 1 1 d . .
H15 H 0.414346 0.157260 0.387827 0.073 Uiso 1 1 calc R U
C16 C 0.3136(5) 0.2597(4) 0.2987(2) 0.0471(8) Uani 1 1 d . .
H16 H 0.242795 0.284170 0.336109 0.056 Uiso 1 1 calc R U
C17 C 0.1914(4) 0.4965(3) 0.2560(2) 0.0372(7) Uani 1 1 d . .
H17 H 0.303418 0.586947 0.280588 0.045 Uiso 1 1 calc R U
C18 C 0.0508(5) 0.4874(4) 0.2930(2) 0.0452(8) Uani 1 1 d . .
H18 H -0.061277 0.397452 0.266708 0.054 Uiso 1 1 calc R U
C19 C 0.0507(5) 0.6021(4) 0.3703(2) 0.0449(8) Uani 1 1 d . .
C20 C 0.1988(5) 0.7475(4) 0.4113(2) 0.0593(10) Uani 1 1 d . .
H20 H 0.305996 0.777084 0.389242 0.071 Uiso 1 1 calc R U
C21 C 0.1898(7) 0.8507(5) 0.4854(3) 0.0745(12) Uani 1 1 d . .
H21 H 0.290640 0.948602 0.512496 0.089 Uiso 1 1 calc R U
C22 C 0.0312(7) 0.8078(6) 0.5188(3) 0.0764(13) Uani 1 1 d . .
H22 H 0.024943 0.876281 0.568454 0.092 Uiso 1 1 calc R U
C23 C -0.1148(7) 0.6653(5) 0.4788(3) 0.0727(12) Uani 1 1 d . .
H23 H -0.221559 0.636342 0.501229 0.087 Uiso 1 1 calc R U
C24 C -0.1079(5) 0.5623(4) 0.4050(2) 0.0585(10) Uani 1 1 d . .
H24 H -0.210222 0.465188 0.378182 0.070 Uiso 1 1 calc R U
N1 N 0.0254(4) 0.3248(3) -0.07700(18) 0.0393(6) Uani 1 1 d . .
H1N H 0.110(4) 0.406(4) -0.088(2) 0.039(9) Uiso 1 1 d . .
O1 O 0.3354(3) 0.5924(2) -0.00974(14) 0.0482(6) Uani 1 1 d . .
O2 O -0.0018(3) 0.2459(2) 0.14874(14) 0.0415(5) Uani 1 1 d . .
S1 S 0.64369(12) 0.85169(9) 0.11491(6) 0.0472(3) Uani 1 1 d . .

loop_
_atom_site_aniso_label
_atom_site_aniso_U_11
_atom_site_aniso_U_22
_atom_site_aniso_U_33
_atom_site_aniso_U_23
_atom_site_aniso_U_13
_atom_site_aniso_U_12
C1 0.0391(17) 0.0337(16) 0.0462(18) 0.0132(14) 0.0247(15) 0.0186(14)
C2 0.046(2) 0.0309(16) 0.065(2) 0.0068(16) 0.0176(17) 0.0095(15)
C3 0.0424(19) 0.0436(19) 0.051(2) 0.0095(16) 0.0062(16) 0.0156(16)
C4 0.0357(17) 0.0377(17) 0.0451(19) 0.0128(14) 0.0108(14) 0.0104(14)
C5 0.0370(17) 0.0374(16) 0.0390(17) 0.0107(14) 0.0140(14) 0.0204(14)
C6 0.0335(16) 0.0321(15) 0.0369(16) 0.0119(13) 0.0135(13) 0.0158(13)
C7 0.0353(16) 0.0327(15) 0.0387(17) 0.0115(13) 0.0153(13) 0.0129(13)
C8 0.0387(17) 0.0349(16) 0.050(2) 0.0112(14) 0.0153(15) 0.0141(14)
C9 0.0352(16) 0.0349(16) 0.0416(18) 0.0137(13) 0.0180(14) 0.0217(14)
C10 0.045(2) 0.057(2) 0.0412(18) 0.0087(16) 0.0055(16) 0.0241(17)
C11 0.0359(16) 0.0269(14) 0.0395(17) 0.0100(12) 0.0159(14) 0.0108(13)
C12 0.0488(19) 0.0437(18) 0.0431(18) 0.0167(15) 0.0201(16) 0.0236(16)
C13 0.057(2) 0.049(2) 0.067(2) 0.0169(18) 0.0267(19) 0.0313(18)
C14 0.058(2) 0.053(2) 0.070(2) 0.0206(19) 0.0117(19) 0.0357(19)
C15 0.077(3) 0.071(2) 0.051(2) 0.0303(19) 0.019(2) 0.043(2)
C16 0.057(2) 0.056(2) 0.0409(18) 0.0195(16) 0.0210(16) 0.0309(18)
C17 0.0394(17) 0.0365(16) 0.0400(17) 0.0124(13) 0.0155(14) 0.0178(14)
C18 0.0456(19) 0.0441(18) 0.0455(19) 0.0076(15) 0.0167(16) 0.0188(15)
C19 0.059(2) 0.050(2) 0.0370(18) 0.0130(15) 0.0142(16) 0.0334(18)
C20 0.062(2) 0.062(2) 0.052(2) 0.0047(18) 0.0139(19) 0.028(2)
C21 0.093(3) 0.068(3) 0.052(2) -0.002(2) 0.004(2) 0.037(2)
C22 0.117(4) 0.086(3) 0.047(2) 0.009(2) 0.026(3) 0.066(3)
C23 0.098(3) 0.086(3) 0.061(3) 0.020(2) 0.044(2) 0.057(3)
C24 0.073(3) 0.064(2) 0.057(2) 0.0170(19) 0.034(2) 0.040(2)
N1 0.0353(15) 0.0422(15) 0.0383(15) 0.0119(12) 0.0082(12) 0.0147(13)
O1 0.0490(13) 0.0523(13) 0.0414(13) 0.0245(11) 0.0153(11) 0.0146(11)
O2 0.0386(12) 0.0428(12) 0.0395(12) 0.0141(10) 0.0182(10) 0.0100(10)
S1 0.0479(5) 0.0377(5) 0.0586(6) 0.0206(4) 0.0195(4) 0.0162(4)

loop_
_atom_type_symbol
_atom_type_description
_atom_type_scat_dispersion_real
_atom_type_scat_dispersion_imag
_atom_type_scat_source
C C 0.0033 0.0016 'International Tables Vol C Tables 4.2.6.8 and 6.1.1.4'
H H 0.0000 0.0000 'International Tables Vol C Tables 4.2.6.8 and 6.1.1.4'
N N 0.0061 0.0033 'International Tables Vol C Tables 4.2.6.8 and 6.1.1.4'
O O 0.0106 0.0060 'International Tables Vol C Tables 4.2.6.8 and 6.1.1.4'
S S 0.1246 0.1234 'International Tables Vol C Tables 4.2.6.8 and 6.1.1.4'

loop_
_geom_angle_atom_site_label_1
_geom_angle_atom_site_label_2
_geom_angle_atom_site_label_3
_geom_angle
C4 C1 C5 134.8(3)
C4 C1 S1 110.4(2)
C5 C1 S1 114.8(2)
C3 C2 S1 112.3(2)
C3 C2 H2 123.8
S1 C2 H2 123.8
C2 C3 C4 112.9(3)
C2 C3 H3 123.6
C4 C3 H3 123.6
C1 C4 C3 112.4(3)
C1 C4 H4 123.8
C3 C4 H4 123.8
O1 C5 C6 119.9(3)
O1 C5 C1 115.4(3)
C6 C5 C1 124.6(3)
C9 C6 C5 120.6(3)
C9 C6 C7 108.0(2)
C5 C6 C7 131.4(3)
O2 C7 C17 107.4(2)
O2 C7 C6 103.4(2)
C17 C7 C6 113.3(2)
O2 C7 C11 105.6(2)
C17 C7 C11 111.2(2)
C6 C7 C11 115.1(2)
O2 C8 C9 105.6(2)
O2 C8 H8A 110.6
C9 C8 H8A 110.6
O2 C8 H8B 110.6
C9 C8 H8B 110.6
H8A C8 H8B 108.8
N1 C9 C6 129.1(3)
N1 C9 C8 120.7(3)
C6 C9 C8 110.2(3)
N1 C10 H10A 109.5
N1 C10 H10B 109.5
H10A C10 H10B 109.5
N1 C10 H10C 109.5
H10A C10 H10C 109.5
H10B C10 H10C 109.5
C12 C11 C16 118.2(3)
C12 C11 C7 122.1(3)
C16 C11 C7 119.6(3)
C11 C12 C13 120.3(3)
C11 C12 H12 119.8
C13 C12 H12 119.8
C14 C13 C12 120.7(3)
C14 C13 H13 119.6
C12 C13 H13 119.6
C13 C14 C15 119.8(3)
C13 C14 H14 120.1
C15 C14 H14 120.1
C16 C15 C14 119.7(3)
C16 C15 H15 120.2
C14 C15 H15 120.2
C15 C16 C11 121.3(3)
C15 C16 H16 119.4
C11 C16 H16 119.4
C18 C17 C7 125.8(3)
C18 C17 H17 117.1
C7 C17 H17 117.1
C17 C18 C19 127.6(3)
C17 C18 H18 116.2
C19 C18 H18 116.2
C20 C19 C24 117.9(3)
C20 C19 C18 123.8(3)
C24 C19 C18 118.3(3)
C19 C20 C21 120.8(4)
C19 C20 H20 119.6
C21 C20 H20 119.6
C22 C21 C20 120.1(4)
C22 C21 H21 120.0
C20 C21 H21 120.0
C23 C22 C21 119.5(4)
C23 C22 H22 120.3
C21 C22 H22 120.3
C22 C23 C24 121.0(4)
C22 C23 H23 119.5
C24 C23 H23 119.5
C23 C24 C19 120.8(4)
C23 C24 H24 119.6
C19 C24 H24 119.6
C9 N1 C10 124.4(3)
C9 N1 H1N 111(2)
C10 N1 H1N 124(2)
C8 O2 C7 111.1(2)
C2 S1 C1 91.94(16)

loop_
_geom_bond_atom_site_label_1
_geom_bond_atom_site_label_2
_geom_bond_distance
C1 C4 1.375(4)
C1 C5 1.484(4)
C1 S1 1.723(3)
C2 C3 1.351(4)
C2 S1 1.688(4)
C2 H2 0.9300
C3 C4 1.404(4)
C3 H3 0.9300
C4 H4 0.9300
C5 O1 1.256(3)
C5 C6 1.428(4)
C6 C9 1.365(4)
C6 C7 1.533(4)
C7 O2 1.453(3)
C7 C17 1.510(4)
C7 C11 1.536(4)
C8 O2 1.400(3)
C8 C9 1.489(4)
C8 H8A 0.9700
C8 H8B 0.9700
C9 N1 1.328(4)
C10 N1 1.443(4)
C10 H10A 0.9600
C10 H10B 0.9600
C10 H10C 0.9600
C11 C12 1.384(4)
C11 C16 1.384(4)
C12 C13 1.394(4)
C12 H12 0.9300
C13 C14 1.357(5)
C13 H13 0.9300
C14 C15 1.384(5)
C14 H14 0.9300
C15 C16 1.382(5)
C15 H15 0.9300
C16 H16 0.9300
C17 C18 1.322(4)
C17 H17 0.9300
C18 C19 1.461(4)
C18 H18 0.9300
C19 C20 1.378(5)
C19 C24 1.394(5)
C20 C21 1.393(5)
C20 H20 0.9300
C21 C22 1.382(6)
C21 H21 0.9300
C22 C23 1.353(6)
C22 H22 0.9300
C23 C24 1.380(5)
C23 H23 0.9300
C24 H24 0.9300
N1 H1N 0.87(3)

loop_
_geom_hbond_atom_site_label_D
_geom_hbond_atom_site_label_H
_geom_hbond_atom_site_label_A
_geom_hbond_distance_DH
_geom_hbond_distance_HA
_geom_hbond_distance_DA
_geom_hbond_angle_DHA
_geom_hbond_publ_flag
N1 H1N O1 0.87(3) 1.97(3) 2.656(3) 135(3) yes

loop_
_geom_torsion_atom_site_label_1
_geom_torsion_atom_site_label_2
_geom_torsion_atom_site_label_3
_geom_torsion_atom_site_label_4
_geom_torsion
S1 C2 C3 C4 -1.3(4)
C5 C1 C4 C3 179.8(3)
S1 C1 C4 C3 1.8(3)
C2 C3 C4 C1 -0.3(4)
C4 C1 C5 O1 -162.8(3)
S1 C1 C5 O1 15.2(3)
C4 C1 C5 C6 19.3(5)
S1 C1 C5 C6 -162.7(2)
O1 C5 C6 C9 5.9(4)
C1 C5 C6 C9 -176.3(2)
O1 C5 C6 C7 -171.9(3)
C1 C5 C6 C7 5.9(5)
C9 C6 C7 O2 -7.8(3)
C5 C6 C7 O2 170.3(3)
C9 C6 C7 C17 -123.6(3)
C5 C6 C7 C17 54.4(4)
C9 C6 C7 C11 106.9(3)
C5 C6 C7 C11 -75.1(4)
C5 C6 C9 N1 2.6(5)
C7 C6 C9 N1 -179.2(3)
C5 C6 C9 C8 -178.2(2)
C7 C6 C9 C8 0.1(3)
O2 C8 C9 N1 -172.7(2)
O2 C8 C9 C6 8.0(3)
O2 C7 C11 C12 102.8(3)
C17 C7 C11 C12 -141.0(3)
C6 C7 C11 C12 -10.5(4)
O2 C7 C11 C16 -72.2(3)
C17 C7 C11 C16 43.9(4)
C6 C7 C11 C16 174.4(3)
C16 C11 C12 C13 0.3(4)
C7 C11 C12 C13 -174.9(3)
C11 C12 C13 C14 0.0(5)
C12 C13 C14 C15 -0.4(5)
C13 C14 C15 C16 0.5(6)
C14 C15 C16 C11 -0.2(5)
C12 C11 C16 C15 -0.1(5)
C7 C11 C16 C15 175.1(3)
O2 C7 C17 C18 1.4(4)
C6 C7 C17 C18 114.9(3)
C11 C7 C17 C18 -113.6(3)
C7 C17 C18 C19 178.6(3)
C17 C18 C19 C20 6.2(5)
C17 C18 C19 C24 -173.6(3)
C24 C19 C20 C21 0.3(5)
C18 C19 C20 C21 -179.5(3)
C19 C20 C21 C22 0.1(6)
C20 C21 C22 C23 -0.2(6)
C21 C22 C23 C24 0.0(6)
C22 C23 C24 C19 0.4(6)
C20 C19 C24 C23 -0.6(5)
C18 C19 C24 C23 179.2(3)
C6 C9 N1 C10 176.1(3)
C8 C9 N1 C10 -3.1(4)
C9 C8 O2 C7 -13.3(3)
C17 C7 O2 C8 133.2(2)
C6 C7 O2 C8 13.2(3)
C11 C7 O2 C8 -108.1(2)
C3 C2 S1 C1 2.0(3)
C4 C1 S1 C2 -2.1(2)
C5 C1 S1 C2 179.4(2)
